data_4131616
loop_
_publ_author_name
'Kuznetsov, Dmitry M.'
'Kutateladze, Andrei G.'

_publ_section_title
;
 Step-Economical Photoassisted Diversity-Oriented Synthesis: Sustaining
 Cascade Photoreactions in Oxalyl Anilides to Access Complex
 Polyheterocyclic Molecular Architectures.
;
_journal_issue 46
_journal_name_full 'Journal of the American Chemical Society'
_journal_page_first 16584
_journal_page_last 16590
_journal_paper_doi 10.1021/jacs.7b07598
_journal_volume 139
_journal_year 2017
_chemical_formula_moiety 'C25 H22 N2 O6'
_chemical_formula_sum 'C25 H22 N2 O6'
_chemical_formula_weight 446.45
_space_group_IT_number 19
_space_group_name_Hall 'P 2ac 2ab'
_space_group_name_H-M_alt 'P 21 21 21'
_symmetry_cell_setting orthorhombic
_symmetry_space_group_name_H-M 'P 21 21 21'
_atom_sites_solution_hydrogens geom
_atom_sites_solution_primary direct
_atom_sites_solution_secondary difmap
_audit_creation_method SHELXL-97
_cell_angle_alpha 90.00
_cell_angle_beta 90.00
_cell_angle_gamma 90.00
_cell_formula_units_Z 4
_cell_length_a 7.87130(10)
_cell_length_b 12.6867(2)
_cell_length_c 21.0416(4)
_cell_measurement_reflns_used 9991
_cell_measurement_temperature 296(2)
_cell_measurement_theta_max 25.89
_cell_measurement_theta_min 2.51
_cell_volume 2101.23(6)
_computing_cell_refinement 'Bruker SAINT'
_computing_data_collection 'Bruker APEX2'
_computing_data_reduction 'Bruker SAINT'
_computing_molecular_graphics 'Bruker SHELXTL'
_computing_publication_material 'Bruker SHELXTL'
_computing_structure_refinement 'SHELXL-97 (Sheldrick, 2008)'
_computing_structure_solution 'SHELXS-97 (Sheldrick, 2008)'
_diffrn_ambient_temperature 296(2)
_diffrn_detector_area_resol_mean 8.33
_diffrn_measured_fraction_theta_full 1.000
_diffrn_measured_fraction_theta_max 1.000
_diffrn_measurement_device_type 'Bruker D8 APEX II Diffractometer'
_diffrn_measurement_method '\f and \w scans'
_diffrn_radiation_monochromator graphite
_diffrn_radiation_source 'fine-focus sealed tube'
_diffrn_radiation_type MoK\a
_diffrn_radiation_wavelength 0.71073
_diffrn_reflns_av_R_equivalents 0.0660
_diffrn_reflns_av_sigmaI/netI 0.0308
_diffrn_reflns_limit_h_max 9
_diffrn_reflns_limit_h_min -9
_diffrn_reflns_limit_k_max 15
_diffrn_reflns_limit_k_min -15
_diffrn_reflns_limit_l_max 25
_diffrn_reflns_limit_l_min -25
_diffrn_reflns_number 117954
_diffrn_reflns_theta_full 25.68
_diffrn_reflns_theta_max 25.68
_diffrn_reflns_theta_min 1.87
_exptl_absorpt_coefficient_mu 0.102
_exptl_absorpt_correction_T_max 0.9919
_exptl_absorpt_correction_T_min 0.9395
_exptl_absorpt_correction_type multi-scan
_exptl_absorpt_process_details
;
Krause, L.; Herbst-Irmer, R.; Sheldrick, G. M.; Stalke, D. (2015). J. Appl.
Cryst. 48, 3-10.
;
_exptl_crystal_colour colourless
_exptl_crystal_density_diffrn 1.411
_exptl_crystal_density_method 'not measured'
_exptl_crystal_description plate
_exptl_crystal_F_000 936
_exptl_crystal_size_max 0.62
_exptl_crystal_size_mid 0.19
_exptl_crystal_size_min 0.08
_refine_diff_density_max 0.129
_refine_diff_density_min -0.173
_refine_diff_density_rms 0.037
_refine_ls_abs_structure_details 'Flack H D (1983), Acta Cryst. A39, 876-881'
_refine_ls_abs_structure_Flack 1.4(11)
_refine_ls_extinction_method none
_refine_ls_goodness_of_fit_ref 0.980
_refine_ls_matrix_type full
_refine_ls_number_parameters 301
_refine_ls_number_reflns 4011
_refine_ls_number_restraints 0
_refine_ls_restrained_S_all 0.980
_refine_ls_R_factor_all 0.0658
_refine_ls_R_factor_gt 0.0476
_refine_ls_shift/su_max 0.000
_refine_ls_shift/su_mean 0.000
_refine_ls_structure_factor_coef Fsqd
_refine_ls_weighting_details 'calc w=1/[\s^2^(Fo^2^)+(0.0527P)^2^+0.3644P] where P=(Fo^2^+2Fc^2^)/3'
_refine_ls_weighting_scheme calc
_refine_ls_wR_factor_gt 0.0880
_refine_ls_wR_factor_ref 0.0961
_reflns_number_gt 3328
_reflns_number_total 4011
_reflns_threshold_expression >2sigma(I)
_cod_data_source_file ja7b07598_si_007.cif
_cod_data_source_block dmk36725_0m
_cod_depositor_comments
;
The following automatic conversions were performed:

data item '_symmetry_cell_setting' value 'Orthorhombic' was changed
to 'orthorhombic' in accordance with the
/home/saulius/struct/COD-crude-data/automatic-downloads/DataCite-retrospective/ACS/depositions/lib/dictionaries/cif_core.dic
dictionary named 'cif_core.dic' version 2.4.2 last updated on
2011-04-26.

Automatic conversion script
Id: cif_fix_values 6909 2019-04-08 15:41:33Z antanas 
;
_cod_original_sg_symbol_H-M 'P2(1)2(1)2(1) '
_cod_database_code 4131616

loop_
_symmetry_equiv_pos_as_xyz
'x, y, z'
'x+1/2, -y+1/2, -z'
'-x, y+1/2, -z+1/2'
'-x+1/2, -y, z+1/2'

loop_
_atom_site_label
_atom_site_type_symbol
_atom_site_fract_x
_atom_site_fract_y
_atom_site_fract_z
_atom_site_U_iso_or_equiv
_atom_site_adp_type
_atom_site_occupancy
_atom_site_symmetry_multiplicity
_atom_site_calc_flag
_atom_site_refinement_flags
O1 O 0.83938(18) 0.30616(13) 0.27615(9) 0.0514(4) Uani 1 1 d .
H1 H 0.8746 0.3670 0.2767 0.077 Uiso 1 1 calc R
O2 O 0.09388(19) 0.02844(12) 0.25348(7) 0.0466(4) Uani 1 1 d .
O3 O 0.3015(2) 0.02479(12) 0.13878(7) 0.0505(4) Uani 1 1 d .
O4 O 0.2730(2) 0.36808(13) 0.40410(7) 0.0517(4) Uani 1 1 d .
O5 O 0.2604(2) 0.49522(13) 0.17421(8) 0.0506(4) Uani 1 1 d .
O6 O 0.2599(2) 0.34190(14) 0.12169(8) 0.0561(5) Uani 1 1 d .
N1 N 0.4213(2) 0.17338(13) 0.18465(8) 0.0345(4) Uani 1 1 d .
N2 N 0.2634(2) 0.17254(13) 0.27543(8) 0.0335(4) Uani 1 1 d .
C1 C 0.8661(4) 0.2314(2) 0.08174(14) 0.0674(8) Uani 1 1 d .
H1A H 0.9664 0.2431 0.0595 0.081 Uiso 1 1 calc R
C2 C 0.7356(4) 0.1770(2) 0.05356(13) 0.0636(8) Uani 1 1 d .
H2 H 0.7467 0.1532 0.0120 0.076 Uiso 1 1 calc R
C3 C 0.5866(3) 0.1573(2) 0.08713(11) 0.0512(6) Uani 1 1 d .
H3 H 0.4982 0.1198 0.0684 0.061 Uiso 1 1 calc R
C4 C 0.5717(3) 0.19437(17) 0.14864(10) 0.0391(5) Uani 1 1 d .
C5 C 0.3905(2) 0.23483(15) 0.24115(9) 0.0327(5) Uani 1 1 d .
C6 C 0.2079(3) 0.21293(17) 0.33703(9) 0.0359(5) Uani 1 1 d .
H6 H 0.0862 0.2288 0.3348 0.043 Uiso 1 1 calc R
C7 C 0.2383(3) 0.13500(17) 0.39055(10) 0.0361(5) Uani 1 1 d .
C8 C 0.1548(3) 0.1484(2) 0.44823(11) 0.0470(6) Uani 1 1 d .
H8 H 0.0827 0.2057 0.4538 0.056 Uiso 1 1 calc R
C9 C 0.1773(4) 0.0781(2) 0.49711(11) 0.0571(7) Uani 1 1 d .
H9 H 0.1209 0.0886 0.5354 0.069 Uiso 1 1 calc R
C10 C 0.2822(3) -0.0077(2) 0.49010(11) 0.0524(7) Uani 1 1 d .
H10 H 0.2967 -0.0551 0.5234 0.063 Uiso 1 1 calc R
C11 C 0.8492(3) 0.2685(2) 0.14263(14) 0.0570(7) Uani 1 1 d .
H11 H 0.9390 0.3050 0.1611 0.068 Uiso 1 1 calc R
C12 C 0.7013(3) 0.25286(18) 0.17750(10) 0.0408(5) Uani 1 1 d .
C13 C 0.6829(3) 0.30229(18) 0.24267(10) 0.0392(5) Uani 1 1 d .
H13 H 0.6427 0.3748 0.2370 0.047 Uiso 1 1 calc R
C14 C 0.5511(2) 0.24299(17) 0.28228(10) 0.0347(5) Uani 1 1 d .
H14 H 0.5935 0.1718 0.2910 0.042 Uiso 1 1 calc R
C15 C 0.2037(3) 0.09271(16) 0.24010(10) 0.0359(5) Uani 1 1 d .
C16 C 0.3117(3) 0.09150(17) 0.18018(10) 0.0364(5) Uani 1 1 d .
C17 C 0.3656(3) -0.0226(2) 0.43346(11) 0.0486(6) Uani 1 1 d .
H17 H 0.4368 -0.0805 0.4281 0.058 Uiso 1 1 calc R
C18 C 0.3434(3) 0.04885(19) 0.38417(11) 0.0412(5) Uani 1 1 d .
H18 H 0.4007 0.0383 0.3460 0.049 Uiso 1 1 calc R
C19 C 0.3095(3) 0.32003(17) 0.34529(10) 0.0391(5) Uani 1 1 d .
C20 C 0.1093(4) 0.4160(2) 0.40986(14) 0.0690(8) Uani 1 1 d .
H20A H 0.1068 0.4800 0.3856 0.104 Uiso 1 1 calc R
H20B H 0.0871 0.4316 0.4537 0.104 Uiso 1 1 calc R
H20C H 0.0241 0.3685 0.3942 0.104 Uiso 1 1 calc R
C21 C 0.5004(3) 0.29505(18) 0.34524(10) 0.0398(5) Uani 1 1 d .
H21A H 0.5647 0.3596 0.3510 0.048 Uiso 1 1 calc R
H21B H 0.5269 0.2481 0.3803 0.048 Uiso 1 1 calc R
C22 C 0.2739(3) 0.38690(17) 0.28808(11) 0.0396(5) Uani 1 1 d .
H22 H 0.2258 0.4536 0.2912 0.048 Uiso 1 1 calc R
C23 C 0.3161(2) 0.34400(16) 0.23249(10) 0.0345(5) Uani 1 1 d .
C24 C 0.2776(3) 0.39109(18) 0.17004(11) 0.0391(5) Uani 1 1 d .
C25 C 0.1918(4) 0.5471(2) 0.11871(13) 0.0666(8) Uani 1 1 d .
H25A H 0.2693 0.5392 0.0838 0.100 Uiso 1 1 calc R
H25B H 0.1760 0.6207 0.1276 0.100 Uiso 1 1 calc R
H25C H 0.0845 0.5159 0.1078 0.100 Uiso 1 1 calc R

loop_
_atom_site_aniso_label
_atom_site_aniso_U_11
_atom_site_aniso_U_22
_atom_site_aniso_U_33
_atom_site_aniso_U_23
_atom_site_aniso_U_13
_atom_site_aniso_U_12
O1 0.0332(8) 0.0511(10) 0.0700(12) 0.0064(9) -0.0129(8) -0.0035(7)
O2 0.0464(9) 0.0423(9) 0.0512(10) -0.0027(7) 0.0026(8) -0.0145(8)
O3 0.0665(11) 0.0428(9) 0.0421(9) -0.0124(8) 0.0009(8) -0.0057(8)
O4 0.0609(11) 0.0511(10) 0.0431(9) -0.0171(8) 0.0030(8) 0.0007(9)
O5 0.0504(10) 0.0413(9) 0.0601(10) 0.0100(8) -0.0076(8) 0.0062(8)
O6 0.0672(11) 0.0573(11) 0.0437(10) 0.0026(9) -0.0107(9) 0.0044(10)
N1 0.0372(9) 0.0349(10) 0.0314(9) -0.0022(8) 0.0023(7) -0.0016(8)
N2 0.0337(9) 0.0346(9) 0.0324(9) -0.0033(8) 0.0021(7) -0.0051(8)
C1 0.0533(17) 0.077(2) 0.072(2) 0.0107(17) 0.0257(15) 0.0050(15)
C2 0.0705(19) 0.0687(18) 0.0515(16) -0.0001(14) 0.0241(15) 0.0088(16)
C3 0.0567(15) 0.0529(15) 0.0441(15) -0.0025(12) 0.0091(12) 0.0020(13)
C4 0.0398(12) 0.0386(12) 0.0389(12) 0.0029(11) 0.0062(10) 0.0052(10)
C5 0.0321(10) 0.0338(12) 0.0324(11) -0.0005(9) 0.0006(9) -0.0042(9)
C6 0.0316(11) 0.0431(13) 0.0332(11) -0.0064(9) 0.0017(9) -0.0011(9)
C7 0.0330(11) 0.0413(13) 0.0338(12) -0.0039(9) 0.0002(9) -0.0078(10)
C8 0.0504(14) 0.0514(14) 0.0390(13) -0.0081(12) 0.0052(11) 0.0000(12)
C9 0.0732(18) 0.0659(17) 0.0322(13) -0.0044(13) 0.0086(12) -0.0053(15)
C10 0.0613(17) 0.0570(16) 0.0390(14) 0.0066(12) -0.0006(12) -0.0081(14)
C11 0.0425(13) 0.0651(18) 0.0634(17) 0.0087(14) 0.0079(12) -0.0016(12)
C12 0.0346(12) 0.0405(12) 0.0474(13) 0.0076(11) 0.0038(10) 0.0030(10)
C13 0.0300(10) 0.0385(12) 0.0492(14) 0.0045(11) -0.0053(10) -0.0014(9)
C14 0.0329(11) 0.0323(11) 0.0389(12) 0.0007(10) -0.0031(9) -0.0014(9)
C15 0.0388(11) 0.0321(11) 0.0368(12) -0.0013(10) -0.0054(10) -0.0011(9)
C16 0.0433(12) 0.0326(12) 0.0334(12) -0.0005(10) -0.0038(10) 0.0012(10)
C17 0.0491(14) 0.0511(15) 0.0455(14) 0.0020(12) 0.0021(11) 0.0007(12)
C18 0.0410(12) 0.0486(14) 0.0339(12) 0.0003(11) 0.0062(10) -0.0027(11)
C19 0.0428(12) 0.0402(13) 0.0344(12) -0.0082(10) -0.0008(10) -0.0005(10)
C20 0.075(2) 0.0625(18) 0.0694(19) -0.0201(15) 0.0161(16) 0.0175(16)
C21 0.0417(12) 0.0391(13) 0.0385(12) -0.0028(10) -0.0078(10) -0.0082(10)
C22 0.0369(11) 0.0322(12) 0.0498(13) -0.0037(10) -0.0030(10) 0.0005(10)
C23 0.0288(10) 0.0365(12) 0.0383(12) 0.0004(10) -0.0017(9) -0.0031(9)
C24 0.0274(11) 0.0467(14) 0.0432(13) 0.0026(12) -0.0003(10) -0.0011(10)
C25 0.0634(18) 0.0614(18) 0.0749(19) 0.0224(15) -0.0135(16) 0.0151(14)

loop_
_atom_type_symbol
_atom_type_description
_atom_type_scat_dispersion_real
_atom_type_scat_dispersion_imag
_atom_type_scat_source
C C 0.0033 0.0016 'International Tables Vol C Tables 4.2.6.8 and 6.1.1.4'
H H 0.0000 0.0000 'International Tables Vol C Tables 4.2.6.8 and 6.1.1.4'
N N 0.0061 0.0033 'International Tables Vol C Tables 4.2.6.8 and 6.1.1.4'
O O 0.0106 0.0060 'International Tables Vol C Tables 4.2.6.8 and 6.1.1.4'

loop_
_geom_angle_atom_site_label_1
_geom_angle_atom_site_label_2
_geom_angle_atom_site_label_3
_geom_angle
C13 O1 H1 109.5
C19 O4 C20 116.27(19)
C24 O5 C25 115.9(2)
C16 N1 C4 129.31(18)
C16 N1 C5 111.39(16)
C4 N1 C5 118.38(17)
C15 N2 C6 130.72(17)
C15 N2 C5 111.94(16)
C6 N2 C5 116.85(16)
C11 C1 C2 120.2(2)
C11 C1 H1A 119.9
C2 C1 H1A 119.9
C1 C2 C3 120.1(3)
C1 C2 H2 119.9
C3 C2 H2 119.9
C4 C3 C2 119.1(3)
C4 C3 H3 120.5
C2 C3 H3 120.5
C3 C4 C12 121.7(2)
C3 C4 N1 120.2(2)
C12 C4 N1 118.14(19)
N1 C5 N2 103.25(15)
N1 C5 C23 117.40(16)
N2 C5 C23 106.76(16)
N1 C5 C14 111.25(16)
N2 C5 C14 108.74(15)
C23 C5 C14 108.92(16)
N2 C6 C7 112.52(17)
N2 C6 C19 104.31(16)
C7 C6 C19 113.42(17)
N2 C6 H6 108.8
C7 C6 H6 108.8
C19 C6 H6 108.8
C18 C7 C8 117.8(2)
C18 C7 C6 122.63(19)
C8 C7 C6 119.6(2)
C9 C8 C7 120.9(2)
C9 C8 H8 119.6
C7 C8 H8 119.6
C8 C9 C10 120.8(2)
C8 C9 H9 119.6
C10 C9 H9 119.6
C9 C10 C17 119.3(2)
C9 C10 H10 120.3
C17 C10 H10 120.3
C1 C11 C12 121.7(3)
C1 C11 H11 119.2
C12 C11 H11 119.2
C11 C12 C4 117.2(2)
C11 C12 C13 119.9(2)
C4 C12 C13 122.87(19)
O1 C13 C12 112.39(18)
O1 C13 C14 109.59(17)
C12 C13 C14 110.76(18)
O1 C13 H13 108.0
C12 C13 H13 108.0
C14 C13 H13 108.0
C13 C14 C21 115.83(18)
C13 C14 C5 106.54(16)
C21 C14 C5 107.57(16)
C13 C14 H14 108.9
C21 C14 H14 108.9
C5 C14 H14 108.9
O2 C15 N2 128.6(2)
O2 C15 C16 125.45(19)
N2 C15 C16 105.76(17)
O3 C16 N1 128.7(2)
O3 C16 C15 124.33(19)
N1 C16 C15 106.91(17)
C10 C17 C18 119.8(2)
C10 C17 H17 120.1
C18 C17 H17 120.1
C7 C18 C17 121.4(2)
C7 C18 H18 119.3
C17 C18 H18 119.3
O4 C19 C22 114.97(18)
O4 C19 C21 106.85(17)
C22 C19 C21 107.41(18)
O4 C19 C6 111.33(18)
C22 C19 C6 107.61(16)
C21 C19 C6 108.45(18)
O4 C20 H20A 109.5
O4 C20 H20B 109.5
H20A C20 H20B 109.5
O4 C20 H20C 109.5
H20A C20 H20C 109.5
H20B C20 H20C 109.5
C14 C21 C19 110.13(16)
C14 C21 H21A 109.6
C19 C21 H21A 109.6
C14 C21 H21B 109.6
C19 C21 H21B 109.6
H21A C21 H21B 108.1
C23 C22 C19 115.29(19)
C23 C22 H22 122.4
C19 C22 H22 122.4
C22 C23 C24 124.42(19)
C22 C23 C5 111.37(18)
C24 C23 C5 123.86(19)
O6 C24 O5 124.0(2)
O6 C24 C23 124.6(2)
O5 C24 C23 111.37(19)
O5 C25 H25A 109.5
O5 C25 H25B 109.5
H25A C25 H25B 109.5
O5 C25 H25C 109.5
H25A C25 H25C 109.5
H25B C25 H25C 109.5

loop_
_geom_bond_atom_site_label_1
_geom_bond_atom_site_label_2
_geom_bond_distance
O1 C13 1.419(2)
O1 H1 0.8200
O2 C15 1.221(2)
O3 C16 1.217(2)
O4 C19 1.409(3)
O4 C20 1.430(3)
O5 C24 1.331(3)
O5 C25 1.445(3)
O6 C24 1.202(3)
N1 C16 1.354(3)
N1 C4 1.430(3)
N1 C5 1.442(3)
N2 C15 1.341(3)
N2 C6 1.460(3)
N2 C5 1.465(2)
C1 C11 1.371(4)
C1 C2 1.373(4)
C1 H1A 0.9300
C2 C3 1.392(4)
C2 H2 0.9300
C3 C4 1.382(3)
C3 H3 0.9300
C4 C12 1.400(3)
C5 C23 1.515(3)
C5 C14 1.535(3)
C6 C7 1.517(3)
C6 C19 1.586(3)
C6 H6 0.9800
C7 C18 1.377(3)
C7 C8 1.391(3)
C8 C9 1.373(3)
C8 H8 0.9300
C9 C10 1.374(4)
C9 H9 0.9300
C10 C17 1.374(3)
C10 H10 0.9300
C11 C12 1.391(3)
C11 H11 0.9300
C12 C13 1.515(3)
C13 C14 1.529(3)
C13 H13 0.9800
C14 C21 1.533(3)
C14 H14 0.9800
C15 C16 1.521(3)
C17 C18 1.389(3)
C17 H17 0.9300
C18 H18 0.9300
C19 C22 1.499(3)
C19 C21 1.536(3)
C20 H20A 0.9600
C20 H20B 0.9600
C20 H20C 0.9600
C21 H21A 0.9700
C21 H21B 0.9700
C22 C23 1.332(3)
C22 H22 0.9300
C23 C24 1.475(3)
C25 H25A 0.9600
C25 H25B 0.9600
C25 H25C 0.9600
